data_2105981
loop_
_publ_author_name
'Lamberts, Kevin'
'M\"oller, Andreas'
'Englert, Ulli'

_publ_section_title
;
 Enantiopure and racemic alanine as bridging ligands in Ca and Mn chain
 polymers
;
_journal_coeditor_code GP5078
_journal_issue 6
_journal_name_full 'Acta Crystallographica Section B'
_journal_page_first 989
_journal_page_last 998
_journal_paper_doi 10.1107/S2052520614021398
_journal_volume 70
_journal_year 2014
_chemical_formula_moiety 'C9 H23 Ca N3 O7, 2(Br)'
_chemical_formula_sum 'C9 H23 Br2 Ca N3 O7'
_chemical_formula_weight 485.20
_space_group_crystal_system orthorhombic
_space_group_IT_number 33
_space_group_name_Hall 'P -2n -2ac'
_space_group_name_H-M_alt 'P c 21 n'
_symmetry_space_group_name_Hall 'P -2n -2ac'
_symmetry_space_group_name_H-M 'P c 21 n'
_atom_sites_solution_hydrogens mixed
_audit_creation_method SHELXL-2013
_cell_angle_alpha 90
_cell_angle_beta 90
_cell_angle_gamma 90
_cell_formula_units_Z 4
_cell_length_a 4.8727(5)
_cell_length_b 16.0701(17)
_cell_length_c 23.129(2)
_cell_measurement_temperature 100(2)
_cell_volume 1811.1(3)
_computing_structure_refinement 'SHELXL-2013 (Sheldrick, 2013)'
_diffrn_ambient_temperature 100(2)
_diffrn_measured_fraction_theta_full 0.999
_diffrn_measured_fraction_theta_max 0.998
_diffrn_measurement_device_type 'Bruker APEX CCD'
_diffrn_measurement_method 'omega scans'
_diffrn_radiation_monochromator 'multilayer optics'
_diffrn_radiation_source microsource
_diffrn_radiation_type MoK\a
_diffrn_radiation_wavelength 0.71073
_diffrn_reflns_av_R_equivalents 0.0600
_diffrn_reflns_limit_h_max 6
_diffrn_reflns_limit_h_min -6
_diffrn_reflns_limit_k_max 20
_diffrn_reflns_limit_k_min -20
_diffrn_reflns_limit_l_max 28
_diffrn_reflns_limit_l_min -29
_diffrn_reflns_number 20251
_diffrn_reflns_theta_full 25.242
_diffrn_reflns_theta_max 26.521
_diffrn_reflns_theta_min 2.170
_exptl_absorpt_coefficient_mu 4.791
_exptl_absorpt_correction_T_max 0.7454
_exptl_absorpt_correction_T_min 0.4371
_exptl_absorpt_correction_type multi-scan
_exptl_absorpt_process_details 'SADABS (Sheldrick, 1996)'
_exptl_crystal_colour colourless
_exptl_crystal_density_diffrn 1.779
_exptl_crystal_description needle
_exptl_crystal_F_000 976
_exptl_crystal_size_max 0.500
_exptl_crystal_size_mid 0.090
_exptl_crystal_size_min 0.070
_refine_diff_density_max 1.061
_refine_diff_density_min -0.302
_refine_ls_abs_structure_details
;
 Flack x determined using 1545 quotients [(I+)-(I-)]/[(I+)+(I-)]
 (Parsons and Flack (2004), Acta Cryst. A60, s61).
;
_refine_ls_abs_structure_Flack 0.004(6)
_refine_ls_extinction_method none
_refine_ls_goodness_of_fit_ref 1.027
_refine_ls_hydrogen_treatment mixed
_refine_ls_matrix_type full
_refine_ls_number_parameters 234
_refine_ls_number_reflns 3739
_refine_ls_number_restraints 38
_refine_ls_restrained_S_all 1.022
_refine_ls_R_factor_all 0.0326
_refine_ls_R_factor_gt 0.0282
_refine_ls_shift/su_max 0.000
_refine_ls_shift/su_mean 0.000
_refine_ls_structure_factor_coef Fsqd
_refine_ls_weighting_details
;
 w=1/[\s^2^(Fo^2^)+(0.0200P)^2^]
 where P=(Fo^2^+2Fc^2^)/3
;
_refine_ls_weighting_scheme calc
_refine_ls_wR_factor_gt 0.0601
_refine_ls_wR_factor_ref 0.0622
_reflns_number_gt 3450
_reflns_number_total 3739
_reflns_threshold_expression 'I > 2\s(I)'
_cod_data_source_file gp5078sup1.cif
_cod_data_source_block 6
_cod_database_code 2105981
_cod_database_fobs_code 2105981
_shelx_space_group_comment
;
The symmetry employed for this shelxl refinement is uniquely defined
by the following loop, which should always be used as a source of
symmetry information in preference to the above space-group names.
They are only intended as comments.
;
_shelx_estimated_absorpt_t_min 0.198
_shelx_estimated_absorpt_t_max 0.730
_shelxl_version_number 20.13

loop_
_space_group_symop_operation_xyz
'x, y, z'
'-x, y+1/2, -z'
'x+1/2, y+1/2, -z+1/2'
'-x+1/2, y, z+1/2'

loop_
_atom_site_type_symbol
_atom_site_label
_atom_site_fract_x
_atom_site_fract_y
_atom_site_fract_z
_atom_site_U_iso_or_equiv
_atom_site_adp_type
_atom_site_calc_flag
_atom_site_occupancy
Ca Ca1 0.9085(2) 0.75000(6) 0.03355(4) 0.0096(2) Uani d 1
Br Br1 0.57417(12) 0.65284(4) 0.23125(2) 0.02133(15) Uani d 1
Br Br2 0.75563(10) 0.36823(4) 0.16347(2) 0.01238(12) Uani d 1
O O5 0.7433(7) 0.8303(2) 0.10495(16) 0.0144(8) Uani d 1
O O6 0.3528(7) 0.8887(2) 0.13480(16) 0.0137(8) Uani d 1
O O1W 1.1826(7) 0.8715(3) 0.02281(15) 0.0133(8) Uani d 1
H H1W 1.237(11) 0.878(4) 0.0532(19) 0.016 Uiso d 1
H H2W 1.314(9) 0.859(4) 0.008(2) 0.016 Uiso d 1
N N3 0.9651(10) 0.8216(3) 0.2085(2) 0.0139(10) Uani d 1
H H9N 1.082(10) 0.834(4) 0.1796(19) 0.017 Uiso d 1
H H7N 1.045(12) 0.830(4) 0.2435(15) 0.017 Uiso d 1
H H8N 0.925(12) 0.7672(19) 0.210(3) 0.017 Uiso d 1
C C9 0.7680(13) 0.9621(4) 0.2169(3) 0.0200(13) Uani d 1
H H9C 0.8926 0.9846 0.1876 0.024 Uiso calc 1
H H9A 0.8538 0.9664 0.2551 0.024 Uiso calc 1
H H9B 0.5961 0.9937 0.2166 0.024 Uiso calc 1
C C8 0.7081(10) 0.8714(4) 0.2036(2) 0.0131(10) Uani d 1
H H8A 0.5711 0.8499 0.2322 0.016 Uiso calc 1
C C7 0.5909(10) 0.8621(3) 0.1428(2) 0.0126(11) Uani d 1
O O4 0.1499(8) 0.7049(2) -0.05102(16) 0.0135(8) Uani d 1
O O3 0.5612(7) 0.7625(2) -0.03518(15) 0.0123(8) Uani d 1
C C4 0.3979(11) 0.7181(3) -0.0636(2) 0.0106(11) Uani d 1
C C5 0.5094(11) 0.6740(3) -0.1170(2) 0.0114(11) Uani d 1
H H5A 0.3634 0.6718 -0.1474 0.014 Uiso calc 1
C C6 0.5979(13) 0.5859(4) -0.1017(3) 0.0198(13) Uani d 1
H H6C 0.7363 0.5879 -0.0710 0.024 Uiso calc 1
H H6A 0.6759 0.5590 -0.1360 0.024 Uiso calc 1
H H6B 0.4384 0.5542 -0.0883 0.024 Uiso calc 1
N N2 0.7484(9) 0.7226(3) -0.1392(2) 0.0118(10) Uani d 1
H H5N 0.792(11) 0.700(4) -0.1735(16) 0.014 Uiso d 1
H H6N 0.724(11) 0.7780(18) -0.142(3) 0.014 Uiso d 1
H H4N 0.881(9) 0.718(4) -0.113(2) 0.014 Uiso d 1
N N1 0.0739(10) 0.5555(3) 0.1412(2) 0.0134(10) Uani d 1
H H2N -0.062(9) 0.578(3) 0.120(2) 0.016 Uiso d 1
H H3N -0.015(11) 0.510(3) 0.153(2) 0.016 Uiso d 1
H H1N 0.095(12) 0.591(3) 0.1719(18) 0.016 Uiso d 1
C C1 0.4265(12) 0.6279(3) 0.0851(2) 0.0122(11) Uani d 1
C C2 0.3281(11) 0.5436(3) 0.1058(2) 0.0116(11) Uani d 1
H H2A 0.4736 0.5170 0.1300 0.014 Uiso calc 1
C C3 0.2614(13) 0.4877(4) 0.0546(3) 0.0215(13) Uani d 1
H H3A 0.1986 0.4334 0.0687 0.032 Uiso calc 1
H H3B 0.4261 0.4802 0.0308 0.032 Uiso calc 1
H H3C 0.1164 0.5134 0.0313 0.032 Uiso calc 1
O O1 0.2600(7) 0.6863(2) 0.08266(16) 0.0133(8) Uani d 1
O O2 0.6762(7) 0.6311(2) 0.06906(16) 0.0137(8) Uani d 1

loop_
_atom_site_aniso_label
_atom_site_aniso_U_11
_atom_site_aniso_U_22
_atom_site_aniso_U_33
_atom_site_aniso_U_12
_atom_site_aniso_U_13
_atom_site_aniso_U_23
Ca1 0.0092(5) 0.0100(5) 0.0097(5) 0.0005(4) 0.0002(4) 0.0002(4)
Br1 0.0315(3) 0.0188(3) 0.0137(3) -0.0106(3) -0.0023(2) -0.0011(2)
Br2 0.0130(2) 0.0112(2) 0.0130(2) -0.0009(2) 0.0007(2) 0.0008(2)
O5 0.012(2) 0.0183(19) 0.0125(19) 0.0013(16) 0.0015(16) -0.0042(16)
O6 0.0122(19) 0.014(2) 0.0153(19) 0.0006(15) 0.0012(16) -0.0010(15)
O1W 0.012(2) 0.0174(19) 0.0102(18) -0.0015(19) -0.0001(14) -0.001(2)
N3 0.013(3) 0.016(2) 0.012(2) -0.001(2) -0.002(2) -0.001(2)
C9 0.025(4) 0.015(3) 0.020(3) 0.000(2) -0.006(3) -0.006(2)
C8 0.012(3) 0.015(3) 0.012(2) 0.001(3) 0.000(2) -0.002(3)
C7 0.014(3) 0.010(2) 0.013(3) -0.003(3) 0.003(2) 0.000(2)
O4 0.010(2) 0.018(2) 0.0126(19) 0.0009(15) -0.0006(16) -0.0019(15)
O3 0.012(2) 0.0126(19) 0.0117(18) 0.0007(16) -0.0012(16) -0.0010(15)
C4 0.010(3) 0.010(2) 0.012(3) 0.004(2) 0.000(2) 0.003(2)
C5 0.007(3) 0.015(3) 0.012(2) -0.0006(19) 0.002(2) -0.003(2)
C6 0.021(3) 0.011(3) 0.027(3) -0.001(2) 0.007(3) -0.005(2)
N2 0.012(3) 0.014(2) 0.009(2) 0.000(2) 0.0017(19) -0.0019(19)
N1 0.012(2) 0.013(2) 0.015(2) -0.002(2) 0.003(2) 0.0030(19)
C1 0.011(3) 0.016(3) 0.010(2) -0.003(2) -0.004(2) -0.003(2)
C2 0.005(3) 0.010(3) 0.019(3) 0.000(2) 0.000(2) 0.002(2)
C3 0.025(4) 0.018(3) 0.020(3) -0.005(3) 0.002(3) -0.004(3)
O1 0.0090(19) 0.0127(19) 0.018(2) 0.0012(15) -0.0039(16) 0.0032(15)
O2 0.0089(19) 0.015(2) 0.0173(19) -0.0008(14) 0.0015(15) 0.0046(16)

loop_
_atom_type_symbol
_atom_type_description
_atom_type_scat_dispersion_real
_atom_type_scat_dispersion_imag
_atom_type_scat_source
C C 0.0033 0.0016 'International Tables Vol C Tables 4.2.6.8 and 6.1.1.4'
H H 0.0000 0.0000 'International Tables Vol C Tables 4.2.6.8 and 6.1.1.4'
Br Br -0.2901 2.4595 'International Tables Vol C Tables 4.2.6.8 and 6.1.1.4'
Ca Ca 0.2262 0.3064 'International Tables Vol C Tables 4.2.6.8 and 6.1.1.4'
N N 0.0061 0.0033 'International Tables Vol C Tables 4.2.6.8 and 6.1.1.4'
O O 0.0106 0.0060 'International Tables Vol C Tables 4.2.6.8 and 6.1.1.4'

loop_
_geom_angle_atom_site_label_1
_geom_angle_atom_site_label_2
_geom_angle_atom_site_label_3
_geom_angle_site_symmetry_1
_geom_angle_site_symmetry_3
_geom_angle
O5 Ca1 O1 . 1_655 99.20(14)
O5 Ca1 O3 . . 101.06(13)
O1 Ca1 O3 1_655 . 156.57(14)
O5 Ca1 O2 . . 92.13(14)
O1 Ca1 O2 1_655 . 79.94(13)
O3 Ca1 O2 . . 87.64(13)
O5 Ca1 O1W . . 78.83(14)
O1 Ca1 O1W 1_655 . 89.93(14)
O3 Ca1 O1W . . 105.43(13)
O2 Ca1 O1W . . 165.24(13)
O5 Ca1 O4 . 1_655 161.98(14)
O1 Ca1 O4 1_655 1_655 84.41(13)
O3 Ca1 O4 . 1_655 79.97(13)
O2 Ca1 O4 . 1_655 105.90(13)
O1W Ca1 O4 . 1_655 83.54(13)
O5 Ca1 H1W . . 69.1(12)
O1 Ca1 H1W 1_655 . 79.1(13)
O3 Ca1 H1W . . 119.3(12)
O2 Ca1 H1W . . 149.0(10)
O1W Ca1 H1W . . 16.3(10)
O4 Ca1 H1W 1_655 . 94.5(12)
O5 Ca1 H2W . . 92.9(11)
O1 Ca1 H2W 1_655 . 81.6(13)
O3 Ca1 H2W . . 108.9(13)
O2 Ca1 H2W . . 161.4(12)
O1W Ca1 H2W . . 15.3(11)
O4 Ca1 H2W 1_655 . 70.0(11)
H1W Ca1 H2W . . 24.9(17)
C7 O5 Ca1 . . 163.4(4)
Ca1 O1W H1W . . 102(5)
Ca1 O1W H2W . . 108(5)
H1W O1W H2W . . 100(6)
C8 N3 H9N . . 111(4)
C8 N3 H7N . . 111(4)
H9N N3 H7N . . 111(6)
C8 N3 H8N . . 110(4)
H9N N3 H8N . . 113(5)
H7N N3 H8N . . 101(5)
C8 C9 H9C . . 109.5
C8 C9 H9A . . 109.5
H9C C9 H9A . . 109.5
C8 C9 H9B . . 109.5
H9C C9 H9B . . 109.5
H9A C9 H9B . . 109.5
N3 C8 C9 . . 109.8(4)
N3 C8 C7 . . 109.4(4)
C9 C8 C7 . . 110.6(5)
N3 C8 H8A . . 109.0
C9 C8 H8A . . 109.0
C7 C8 H8A . . 109.0
O6 C7 O5 . . 125.8(5)
O6 C7 C8 . . 116.8(4)
O5 C7 C8 . . 117.4(4)
C4 O4 Ca1 . 1_455 127.4(3)
C4 O3 Ca1 . . 140.3(3)
O3 C4 O4 . . 125.7(5)
O3 C4 C5 . . 117.6(5)
O4 C4 C5 . . 116.8(5)
N2 C5 C6 . . 110.2(4)
N2 C5 C4 . . 108.3(4)
C6 C5 C4 . . 110.2(4)
N2 C5 H5A . . 109.4
C6 C5 H5A . . 109.4
C4 C5 H5A . . 109.4
C5 C6 H6C . . 109.5
C5 C6 H6A . . 109.5
H6C C6 H6A . . 109.5
C5 C6 H6B . . 109.5
H6C C6 H6B . . 109.5
H6A C6 H6B . . 109.5
C5 N2 H5N . . 106(4)
C5 N2 H6N . . 116(4)
H5N N2 H6N . . 111(6)
C5 N2 H4N . . 107(4)
H5N N2 H4N . . 113(5)
H6N N2 H4N . . 104(5)
C2 N1 H2N . . 111(4)
C2 N1 H3N . . 117(4)
H2N N1 H3N . . 98(5)
C2 N1 H1N . . 114(4)
H2N N1 H1N . . 105(5)
H3N N1 H1N . . 109(5)
O1 C1 O2 . . 125.5(5)
O1 C1 C2 . . 118.9(5)
O2 C1 C2 . . 115.5(5)
N1 C2 C1 . . 108.7(4)
N1 C2 C3 . . 108.9(4)
C1 C2 C3 . . 110.5(5)
N1 C2 H2A . . 109.6
C1 C2 H2A . . 109.6
C3 C2 H2A . . 109.6
C2 C3 H3A . . 109.5
C2 C3 H3B . . 109.5
H3A C3 H3B . . 109.5
C2 C3 H3C . . 109.5
H3A C3 H3C . . 109.5
H3B C3 H3C . . 109.5
C1 O1 Ca1 . 1_455 147.9(3)
C1 O2 Ca1 . . 126.2(3)

loop_
_geom_bond_atom_site_label_1
_geom_bond_atom_site_label_2
_geom_bond_site_symmetry_2
_geom_bond_distance
Ca1 O5 . 2.245(4)
Ca1 O1 1_655 2.296(4)
Ca1 O3 . 2.331(4)
Ca1 O2 . 2.367(4)
Ca1 O1W . 2.379(4)
Ca1 O4 1_655 2.395(4)
Ca1 H1W . 2.64(6)
Ca1 H2W . 2.71(6)
O5 C7 . 1.257(6)
O6 C7 . 1.250(6)
O1W H1W . 0.76(4)
O1W H2W . 0.75(4)
N3 C8 . 1.491(7)
N3 H9N . 0.90(3)
N3 H7N . 0.91(3)
N3 H8N . 0.90(3)
C9 C8 . 1.518(8)
C9 H9C . 0.9800
C9 H9A . 0.9800
C9 H9B . 0.9800
C8 C7 . 1.526(7)
C8 H8A . 1.0000
O4 C4 . 1.261(6)
O4 Ca1 1_455 2.395(4)
O3 C4 . 1.254(6)
C4 C5 . 1.524(7)
C5 N2 . 1.493(7)
C5 C6 . 1.521(8)
C5 H5A . 1.0000
C6 H6C . 0.9800
C6 H6A . 0.9800
C6 H6B . 0.9800
N2 H5N . 0.90(3)
N2 H6N . 0.90(3)
N2 H4N . 0.89(3)
N1 C2 . 1.497(7)
N1 H2N . 0.90(3)
N1 H3N . 0.90(3)
N1 H1N . 0.91(3)
C1 O1 . 1.242(7)
C1 O2 . 1.273(7)
C1 C2 . 1.515(7)
C2 C3 . 1.522(8)
C2 H2A . 1.0000
C3 H3A . 0.9800
C3 H3B . 0.9800
C3 H3C . 0.9800
O1 Ca1 1_455 2.296(4)
